data_2203096
loop_
_publ_author_name
'Sakai, Ken'
'Mizota, Mina'
'Akiyama, Norinobu'

_publ_section_title
;
 Bis(2-aminopyridine)(2,2'-bipyridine)platinum(II)
 tetracyanoplatinate(II) dihydrate
;
_journal_issue 1
_journal_name_full 'Acta Crystallographica Section E'
_journal_page_first m88
_journal_page_last m90
_journal_paper_doi 10.1107/S1600536803028332
_journal_volume 60
_journal_year 2004
_chemical_formula_iupac '[Pt (C10 H8 N2) (C5 H6 N2 )2] [Pt (C N)4], 2H2 O'
_chemical_formula_moiety 'C20 H20 N6 Pt 2+, C4 N4 Pt 2-, 2(H2 O)'
_chemical_formula_sum 'C24 H24 N10 O2 Pt2'
_chemical_formula_weight 874.71
_chemical_name_systematic
;
Bis(2-aminopyridine)(2,2'-bipyridine)platinum(II) tetracyanoplatinate(II)
dihydrate
;
_space_group_IT_number 2
_symmetry_cell_setting triclinic
_symmetry_space_group_name_Hall '-P 1'
_symmetry_space_group_name_H-M 'P -1'
_atom_sites_solution_hydrogens geom
_atom_sites_solution_primary direct
_atom_sites_solution_secondary difmap
_cell_angle_alpha 98.2660(10)
_cell_angle_beta 98.9630(10)
_cell_angle_gamma 105.1870(10)
_cell_formula_units_Z 2
_cell_length_a 7.2972(5)
_cell_length_b 12.7313(8)
_cell_length_c 15.7612(10)
_cell_measurement_reflns_used 4752
_cell_measurement_temperature 296(2)
_cell_measurement_theta_max 25.35
_cell_measurement_theta_min 2.35
_cell_volume 1369.45(15)
_computing_cell_refinement 'SAINT (Bruker, 2001)'
_computing_data_collection 'SMART (Bruker, 2001)'
_computing_data_reduction SAINT
_computing_molecular_graphics 'KENX (Sakai, 2002) and ORTEPII (Johnson, 1976)'
_computing_publication_material
;
SHELXL97, TEXSAN (Molecular Structure Corporation, 2001) and KENX
;
_computing_structure_refinement 'SHELXL97 (Sheldrick, 1997)'
_computing_structure_solution 'SHELXS97 (Sheldrick, 1997)'
_diffrn_ambient_temperature 296(2)
_diffrn_detector_area_resol_mean 8.366
_diffrn_measured_fraction_theta_full 0.981
_diffrn_measured_fraction_theta_max 0.981
_diffrn_measurement_device 'Bruker SMART APEX CCD-detector'
_diffrn_measurement_method \w
_diffrn_radiation_monochromator graphite
_diffrn_radiation_source 'fine-focus sealed tube'
_diffrn_radiation_type MoK\a
_diffrn_radiation_wavelength 0.71073
_diffrn_reflns_av_R_equivalents 0.0818
_diffrn_reflns_av_sigmaI/netI 0.0700
_diffrn_reflns_limit_h_max 8
_diffrn_reflns_limit_h_min -8
_diffrn_reflns_limit_k_max 15
_diffrn_reflns_limit_k_min -15
_diffrn_reflns_limit_l_max 18
_diffrn_reflns_limit_l_min -17
_diffrn_reflns_number 7239
_diffrn_reflns_theta_full 25.35
_diffrn_reflns_theta_max 25.35
_diffrn_reflns_theta_min 2.35
_diffrn_standards_decay_% 0
_diffrn_standards_interval_time 330
_diffrn_standards_number 58
_exptl_absorpt_coefficient_mu 10.245
_exptl_absorpt_correction_T_max 0.60408
_exptl_absorpt_correction_T_min 0.21521
_exptl_absorpt_correction_type gaussian
_exptl_absorpt_process_details '(XPREP in SAINT; Bruker, 2001)'
_exptl_crystal_colour colorless
_exptl_crystal_density_diffrn 2.121
_exptl_crystal_density_meas ?
_exptl_crystal_density_method .
_exptl_crystal_description needle
_exptl_crystal_F_000 820
_exptl_crystal_size_max 0.322
_exptl_crystal_size_mid 0.068
_exptl_crystal_size_min 0.066
_refine_diff_density_max 4.087
_refine_diff_density_min -3.130
_refine_ls_extinction_coef 'not refined'
_refine_ls_extinction_expression not_defined
_refine_ls_extinction_method none
_refine_ls_goodness_of_fit_ref 1.100
_refine_ls_hydrogen_treatment constr
_refine_ls_matrix_type full
_refine_ls_number_parameters 343
_refine_ls_number_reflns 4918
_refine_ls_number_restraints 6
_refine_ls_restrained_S_all 1.100
_refine_ls_R_factor_all 0.0565
_refine_ls_R_factor_gt 0.0466
_refine_ls_shift/su_max 0.000
_refine_ls_shift/su_mean 0.000
_refine_ls_structure_factor_coef Fsqd
_refine_ls_weighting_details 'calc w = 1/[\s^2^(Fo^2^)+(0.0640P)^2^+0.5602P] where P = (Fo^2^+2Fc^2^)/3'
_refine_ls_weighting_scheme calc
_refine_ls_wR_factor_gt 0.1253
_refine_ls_wR_factor_ref 0.1306
_reflns_number_gt 4030
_reflns_number_total 4918
_reflns_threshold_expression I>2\s(I)
_cod_data_source_file ob6331.cif
_cod_data_source_block I
_cod_depositor_comments
;
The following automatic conversions were performed:
'_symmetry_cell_setting' value 'Triclinic' changed to 'triclinic'
according to '/home/saulius/struct/CIF-dictionaries/cif_core.dic'
dictionary named 'cif_core.dic' version 2.4.1 from 2010-06-29.

Automatic conversion script
Id: cif_fix_enum 1527 2010-12-29 10:47:43Z saulius 

The following automatic conversions were performed:

'_symmetry_cell_setting' value 'Triclinic' changed to 'triclinic'
according to /home/saulius/struct/CIF-dictionaries/cif_core.dic
dictionary named 'cif_core.dic' version 2.4.1 from 2010-06-29.

Automatic conversion script
Id: cif_fix_values 1715 2011-07-08 13:25:40Z adriana 
;
_cod_database_code 2203096

loop_
_symmetry_equiv_pos_as_xyz
'x, y, z'
'-x, -y, -z'

loop_
_atom_site_label
_atom_site_fract_x
_atom_site_fract_y
_atom_site_fract_z
_atom_site_U_iso_or_equiv
_atom_site_adp_type
_atom_site_calc_flag
_atom_site_refinement_flags
_atom_site_occupancy
_atom_site_type_symbol
Pt1 0.18272(5) 0.31570(3) 0.23480(2) 0.04305(15) Uani d . 1 Pt
Pt2 0.65850(6) 0.08349(3) 0.30291(3) 0.05769(16) Uani d . 1 Pt
O1 0.2278(14) 0.7275(7) 0.3291(6) 0.089(3) Uani d . 1 O
O2 0.8512(15) 0.7097(7) 0.2495(7) 0.104(3) Uani d . 1 O
N1 0.1801(11) 0.1840(6) 0.2910(5) 0.0441(18) Uani d . 1 N
N2 0.2108(12) 0.3853(6) 0.3602(5) 0.0459(19) Uani d . 1 N
N3 0.1899(13) 0.4556(6) 0.1861(5) 0.051(2) Uani d . 1 N
N4 0.5264(15) 0.5195(7) 0.2220(7) 0.072(3) Uani d . 1 N
H4A 0.5286 0.4641 0.2470 0.087 Uiso calc R 1 H
H4B 0.6331 0.5677 0.2209 0.087 Uiso calc R 1 H
N5 0.1659(14) 0.2381(7) 0.1106(6) 0.058(2) Uani d . 1 N
N6 -0.1594(15) 0.1674(9) 0.0782(9) 0.090(3) Uani d . 1 N
H6A -0.1591 0.1942 0.1316 0.108 Uiso calc R 1 H
H6B -0.2672 0.1317 0.0428 0.108 Uiso calc R 1 H
N7 0.6731(17) 0.3220(8) 0.2696(8) 0.077(3) Uani d . 1 N
N9 0.6581(18) -0.1526(8) 0.3424(8) 0.089(3) Uani d . 1 N
N10 0.467(2) -0.0311(11) 0.1065(8) 0.108(5) Uani d . 1 N
C1 0.1563(16) 0.0809(8) 0.2499(7) 0.053(3) Uani d . 1 C
H1 0.1357 0.0666 0.1891 0.064 Uiso calc R 1 H
C2 0.1605(17) -0.0049(9) 0.2923(9) 0.069(3) Uani d . 1 C
H2 0.1415 -0.0759 0.2611 0.082 Uiso calc R 1 H
C3 0.1928(17) 0.0156(9) 0.3809(8) 0.064(3) Uani d . 1 C
H3 0.2001 -0.0409 0.4116 0.077 Uiso calc R 1 H
C4 0.2149(16) 0.1217(9) 0.4254(8) 0.063(3) Uani d . 1 C
H4 0.2336 0.1363 0.4862 0.076 Uiso calc R 1 H
C5 0.2093(14) 0.2049(8) 0.3802(6) 0.049(2) Uani d . 1 C
C6 0.2265(13) 0.3181(8) 0.4188(7) 0.047(2) Uani d . 1 C
C7 0.2504(16) 0.3558(9) 0.5065(8) 0.063(3) Uani d . 1 C
H7 0.2627 0.3090 0.5458 0.076 Uiso calc R 1 H
C8 0.2561(18) 0.4655(10) 0.5364(7) 0.069(3) Uani d . 1 C
H8 0.2723 0.4923 0.5960 0.082 Uiso calc R 1 H
C9 0.2374(18) 0.5348(9) 0.4767(8) 0.067(3) Uani d . 1 C
H9 0.2404 0.6080 0.4955 0.080 Uiso calc R 1 H
C10 0.2144(16) 0.4915(9) 0.3893(7) 0.060(3) Uani d . 1 C
H10 0.2008 0.5367 0.3487 0.072 Uiso calc R 1 H
C11 0.3589(18) 0.5307(8) 0.1850(7) 0.057(3) Uani d . 1 C
C12 0.355(2) 0.6252(10) 0.1484(9) 0.079(4) Uani d . 1 C
H12 0.4700 0.6796 0.1505 0.095 Uiso calc R 1 H
C13 0.188(3) 0.6360(12) 0.1112(9) 0.093(5) Uani d . 1 C
H13 0.1868 0.6960 0.0839 0.112 Uiso calc R 1 H
C14 0.014(2) 0.5603(12) 0.1119(8) 0.082(4) Uani d . 1 C
H14 -0.1030 0.5704 0.0878 0.098 Uiso calc R 1 H
C15 0.0192(19) 0.4716(10) 0.1483(7) 0.067(3) Uani d . 1 C
H15 -0.0972 0.4193 0.1478 0.080 Uiso calc R 1 H
C16 0.0039(19) 0.1811(9) 0.0509(8) 0.065(3) Uani d . 1 C
C17 0.010(2) 0.1377(10) -0.0351(8) 0.074(4) Uani d . 1 C
H17 -0.1035 0.1006 -0.0756 0.089 Uiso calc R 1 H
C18 0.183(2) 0.1501(12) -0.0583(9) 0.084(4) Uani d . 1 C
H18 0.1871 0.1178 -0.1144 0.101 Uiso calc R 1 H
C19 0.355(2) 0.2104(12) -0.0002(9) 0.089(4) Uani d . 1 C
H19 0.4740 0.2211 -0.0174 0.107 Uiso calc R 1 H
C20 0.345(2) 0.2524(10) 0.0813(8) 0.069(3) Uani d . 1 C
H20 0.4590 0.2927 0.1205 0.083 Uiso calc R 1 H
C21 0.6674(17) 0.2360(11) 0.2818(8) 0.063(3) Uani d . 1 C
C23 0.6596(18) -0.0664(10) 0.3301(9) 0.068(3) Uani d . 1 C
C24 0.541(2) 0.0123(11) 0.1742(10) 0.081(4) Uani d . 1 C
C22 0.7531(17) 0.1500(9) 0.4260(9) 0.060(3) Uani d U 1 C
N8 0.8046(17) 0.1923(8) 0.5001(8) 0.079(3) Uani d . 1 N

loop_
_atom_site_aniso_label
_atom_site_aniso_U_11
_atom_site_aniso_U_22
_atom_site_aniso_U_33
_atom_site_aniso_U_12
_atom_site_aniso_U_13
_atom_site_aniso_U_23
Pt1 0.0500(3) 0.0386(2) 0.0424(2) 0.01491(16) 0.01062(16) 0.00847(16)
Pt2 0.0522(3) 0.0573(3) 0.0697(3) 0.0203(2) 0.0200(2) 0.0156(2)
O1 0.114(7) 0.074(5) 0.074(6) 0.028(5) 0.017(6) -0.001(5)
O2 0.093(7) 0.075(6) 0.137(9) 0.019(5) 0.035(7) -0.010(6)
N1 0.039(4) 0.038(4) 0.057(5) 0.013(3) 0.013(4) 0.010(4)
N2 0.054(5) 0.048(4) 0.036(4) 0.019(4) 0.011(4) 0.003(4)
N3 0.076(6) 0.041(4) 0.043(5) 0.026(4) 0.013(4) 0.013(4)
N4 0.078(7) 0.058(5) 0.090(8) 0.026(5) 0.023(6) 0.028(5)
N5 0.069(6) 0.048(5) 0.052(5) 0.020(4) -0.010(5) 0.007(4)
N6 0.066(7) 0.081(7) 0.112(10) 0.010(6) 0.027(7) 0.002(7)
N7 0.095(8) 0.062(6) 0.076(7) 0.026(6) 0.006(6) 0.027(5)
N9 0.111(9) 0.053(6) 0.109(9) 0.036(6) 0.028(8) 0.011(6)
N10 0.116(11) 0.125(11) 0.054(7) 0.000(9) 0.007(7) 0.000(7)
C1 0.067(7) 0.040(5) 0.054(6) 0.019(5) 0.011(5) 0.007(5)
C2 0.074(8) 0.046(6) 0.094(10) 0.020(6) 0.029(7) 0.020(6)
C3 0.074(8) 0.052(6) 0.073(8) 0.019(6) 0.017(6) 0.031(6)
C4 0.075(8) 0.066(7) 0.069(7) 0.031(6) 0.031(6) 0.035(6)
C5 0.058(6) 0.049(5) 0.046(6) 0.020(5) 0.015(5) 0.017(5)
C6 0.043(5) 0.049(5) 0.050(6) 0.010(4) 0.013(4) 0.010(5)
C7 0.071(8) 0.073(7) 0.056(7) 0.026(6) 0.021(6) 0.027(6)
C8 0.078(8) 0.082(8) 0.039(6) 0.020(7) 0.014(6) -0.004(6)
C9 0.093(9) 0.049(6) 0.062(7) 0.027(6) 0.031(7) -0.005(5)
C10 0.072(7) 0.062(6) 0.055(7) 0.030(6) 0.018(6) 0.017(5)
C11 0.080(8) 0.041(5) 0.053(6) 0.021(5) 0.019(6) 0.013(5)
C12 0.106(11) 0.057(7) 0.080(9) 0.023(7) 0.019(8) 0.033(7)
C13 0.148(15) 0.085(10) 0.069(9) 0.067(11) 0.014(10) 0.037(8)
C14 0.104(11) 0.099(10) 0.060(8) 0.064(9) 0.004(8) 0.019(8)
C15 0.092(9) 0.070(7) 0.047(6) 0.043(7) 0.010(6) 0.010(6)
C16 0.078(8) 0.057(6) 0.068(8) 0.025(6) 0.020(7) 0.021(6)
C17 0.107(11) 0.072(7) 0.045(6) 0.043(7) 0.004(7) -0.005(6)
C18 0.105(12) 0.096(10) 0.062(8) 0.047(9) 0.012(8) 0.020(8)
C19 0.086(10) 0.104(10) 0.086(10) 0.031(9) 0.040(9) 0.017(9)
C20 0.094(9) 0.073(7) 0.055(7) 0.037(7) 0.033(7) 0.017(6)
C21 0.060(7) 0.081(8) 0.059(7) 0.033(6) 0.008(6) 0.022(6)
C23 0.065(7) 0.068(7) 0.074(8) 0.025(6) 0.021(6) 0.012(6)
C24 0.071(9) 0.077(8) 0.087(10) 0.005(7) 0.025(8) 0.010(8)
C22 0.066(6) 0.047(5) 0.076(7) 0.024(4) 0.016(5) 0.023(5)
N8 0.104(9) 0.054(6) 0.077(8) 0.019(6) 0.015(7) 0.012(5)

loop_
_atom_type_symbol
_atom_type_description
_atom_type_scat_dispersion_real
_atom_type_scat_dispersion_imag
_atom_type_scat_source
C C 0.0033 0.0016 'International Tables Vol C Tables 4.2.6.8 and 6.1.1.4'
H H 0.0000 0.0000 'International Tables Vol C Tables 4.2.6.8 and 6.1.1.4'
N N 0.0061 0.0033 'International Tables Vol C Tables 4.2.6.8 and 6.1.1.4'
O O 0.0106 0.0060 'International Tables Vol C Tables 4.2.6.8 and 6.1.1.4'
Pt Pt -1.7033 8.3905 'International Tables Vol C Tables 4.2.6.8 and 6.1.1.4'

loop_
_geom_angle_atom_site_label_1
_geom_angle_atom_site_label_2
_geom_angle_atom_site_label_3
_geom_angle
_geom_angle_publ_flag
N1 Pt1 N2 80.0(3) yes
N1 Pt1 N3 176.1(3) yes
N2 Pt1 N3 96.2(3) yes
N1 Pt1 N5 96.6(3) yes
N2 Pt1 N5 175.9(3) yes
N3 Pt1 N5 87.2(3) yes
C22 Pt2 C21 87.1(4) yes
C22 Pt2 C23 90.1(5) yes
C21 Pt2 C23 177.0(5) yes
C22 Pt2 C24 176.4(5) yes
C21 Pt2 C24 92.7(5) yes
C23 Pt2 C24 90.2(5) yes
C1 N1 C5 118.2(8) ?
C1 N1 Pt1 126.4(7) ?
C5 N1 Pt1 115.4(6) ?
C10 N2 C6 119.3(8) ?
C10 N2 Pt1 125.2(7) ?
C6 N2 Pt1 115.5(6) ?
C11 N3 C15 118.6(9) ?
C11 N3 Pt1 121.9(7) ?
C15 N3 Pt1 119.3(8) ?
C16 N5 C20 116.3(10) ?
C16 N5 Pt1 127.3(8) ?
C20 N5 Pt1 116.3(7) ?
N1 C1 C2 123.5(11) ?
C3 C2 C1 118.6(11) ?
C2 C3 C4 119.2(10) ?
C5 C4 C3 120.1(11) ?
C4 C5 N1 120.4(9) ?
C4 C5 C6 125.3(10) ?
N1 C5 C6 114.3(8) ?
N2 C6 C7 121.5(9) ?
N2 C6 C5 114.7(8) ?
C7 C6 C5 123.9(9) ?
C6 C7 C8 119.2(10) ?
C9 C8 C7 119.8(10) ?
C11 N4 H4A 120.0 ?
C11 N4 H4B 120.0 ?
H4A N4 H4B 120.0 ?
C16 N6 H6A 120.0 ?
C16 N6 H6B 120.0 ?
H6A N6 H6B 120.0 ?
C10 C9 C8 118.0(10) ?
N2 C10 C9 122.3(10) ?
N4 C11 N3 120.6(9) ?
N4 C11 C12 119.8(11) ?
N3 C11 C12 119.4(11) ?
C13 C12 C11 119.7(13) ?
C12 C13 C14 121.5(12) ?
C15 C14 C13 118.3(13) ?
C14 C15 N3 122.3(13) ?
N6 C16 N5 116.1(12) ?
N6 C16 C17 121.9(14) ?
N5 C16 C17 121.9(12) ?
C18 C17 C16 119.3(14) ?
C17 C18 C19 121.5(14) ?
C20 C19 C18 117.9(14) ?
C19 C20 N5 123.0(13) ?
N7 C21 Pt2 179.6(13) ?
N9 C23 Pt2 177.6(13) ?
N10 C24 Pt2 174.8(14) ?
N8 C22 Pt2 177.3(11) ?
N1 C1 H1 118.3 ?
C2 C1 H1 118.3 ?
C3 C2 H2 120.7 ?
C1 C2 H2 120.7 ?
C2 C3 H3 120.4 ?
C4 C3 H3 120.4 ?
C5 C4 H4 120.0 ?
C3 C4 H4 120.0 ?
C6 C7 H7 120.4 ?
C8 C7 H7 120.4 ?
C9 C8 H8 120.1 ?
C7 C8 H8 120.1 ?
C10 C9 H9 121.0 ?
C8 C9 H9 121.0 ?
N2 C10 H10 118.9 ?
C9 C10 H10 118.9 ?
C13 C12 H12 120.1 ?
C11 C12 H12 120.1 ?
C12 C13 H13 119.3 ?
C14 C13 H13 119.3 ?
C15 C14 H14 120.8 ?
C13 C14 H14 120.8 ?
C14 C15 H15 118.9 ?
N3 C15 H15 118.9 ?
C18 C17 H17 120.3 ?
C16 C17 H17 120.3 ?
C17 C18 H18 119.2 ?
C19 C18 H18 119.2 ?
C20 C19 H19 121.1 ?
C18 C19 H19 121.1 ?
C19 C20 H20 118.5 ?
N5 C20 H20 118.5 ?

loop_
_geom_bond_atom_site_label_1
_geom_bond_atom_site_label_2
_geom_bond_site_symmetry_2
_geom_bond_distance
_geom_bond_publ_flag
Pt1 N1 . 2.002(7) yes
Pt1 N2 . 2.003(8) yes
Pt1 N3 . 2.030(7) yes
Pt1 N5 . 2.032(9) yes
Pt2 C22 . 1.940(13) yes
Pt2 C21 . 2.003(12) yes
Pt2 C23 . 2.016(13) yes
Pt2 C24 . 2.048(16) yes
Pt1 Pt2 . 5.2034(6) yes
Pt1 Pt2 1_455 4.5599(6) yes
Pt2 Pt1 1_655 4.5599(6) ?
N1 C1 . 1.332(12) ?
N1 C5 . 1.365(12) ?
N2 C10 . 1.356(12) ?
N2 C6 . 1.357(12) ?
N3 C11 . 1.353(14) ?
N3 C15 . 1.373(14) ?
N4 C11 . 1.322(14) ?
N5 C16 . 1.348(15) ?
N5 C20 . 1.427(15) ?
N6 C16 . 1.307(16) ?
N7 C21 . 1.130(14) ?
N9 C23 . 1.139(15) ?
N10 C24 . 1.109(17) ?
C1 C2 . 1.365(14) ?
C2 C3 . 1.354(17) ?
C3 C4 . 1.386(15) ?
C4 C5 . 1.364(13) ?
C5 C6 . 1.447(13) ?
C6 C7 . 1.365(15) ?
C7 C8 . 1.396(16) ?
C8 C9 . 1.394(16) ?
C9 C10 . 1.375(15) ?
C11 C12 . 1.411(14) ?
C12 C13 . 1.320(19) ?
C13 C14 . 1.38(2) ?
C14 C15 . 1.344(16) ?
C16 C17 . 1.401(17) ?
C17 C18 . 1.338(19) ?
C18 C19 . 1.396(19) ?
C19 C20 . 1.340(16) ?
C22 N8 . 1.171(15) ?
N4 H4A . 0.8600 ?
N4 H4B . 0.8600 ?
N6 H6A . 0.8600 ?
N6 H6B . 0.8600 ?
C1 H1 . 0.9300 ?
C2 H2 . 0.9300 ?
C3 H3 . 0.9300 ?
C4 H4 . 0.9300 ?
C7 H7 . 0.9300 ?
C8 H8 . 0.9300 ?
C9 H9 . 0.9300 ?
C10 H10 . 0.9300 ?
C12 H12 . 0.9300 ?
C13 H13 . 0.9300 ?
C14 H14 . 0.9300 ?
C15 H15 . 0.9300 ?
C17 H17 . 0.9300 ?
C18 H18 . 0.9300 ?
C19 H19 . 0.9300 ?
C20 H20 . 0.9300 ?

loop_
_geom_contact_atom_site_label_1
_geom_contact_atom_site_label_2
_geom_contact_distance
_geom_contact_site_symmetry_2
_geom_contact_publ_flag
O1 O2 2.774(14) 1_455 yes
O1 N8 2.807(15) 2_666 yes
O1 N9 3.071(16) 1_565 yes
O2 N9 2.899(14) 1_565 yes

loop_
_geom_hbond_atom_site_label_D
_geom_hbond_atom_site_label_H
_geom_hbond_atom_site_label_A
_geom_hbond_site_symmetry_A
_geom_hbond_distance_DH
_geom_hbond_distance_HA
_geom_hbond_distance_DA
_geom_hbond_angle_DHA
_geom_hbond_publ_flag
N6 H6B N10 2 0.86 2.53 3.316(17) 153 yes
N4 H4A N7 . 0.86 2.36 3.121(13) 147 yes
N4 H4B O2 . 0.86 2.01 2.835(13) 161 yes

loop_
_geom_torsion_atom_site_label_1
_geom_torsion_atom_site_label_2
_geom_torsion_atom_site_label_3
_geom_torsion_atom_site_label_4
_geom_torsion
C5 N1 C1 C2 -0.3(16)
N7 N1 C1 C2 105.3(11)
N1 C1 C2 C3 -0.8(18)
C1 C2 C3 C4 1.8(18)
C2 C3 C4 C5 -1.8(18)
C1 N1 C5 C4 0.4(15)
N7 N1 C5 C4 -107.0(9)
C1 N1 C5 C6 -177.8(9)
N7 N1 C5 C6 74.8(8)
C3 C4 C5 N1 0.6(16)
C3 C4 C5 C6 178.7(10)
C10 N2 C6 C7 -1.6(15)
C10 N2 C6 C5 176.5(9)
N1 C5 C6 N2 0.0(13)
C4 C5 C6 N2 -178.1(9)
N1 C5 C6 C7 178.0(10)
C4 C5 C6 C7 -0.1(17)
N2 C6 C7 C8 0.9(17)
C5 C6 C7 C8 -176.9(10)
C6 C7 C8 C9 0.0(19)
C7 C8 C9 C10 -0.2(19)
C6 N2 C10 C9 1.4(16)
C8 C9 C10 N2 -0.5(18)
C15 N3 C11 N4 178.9(10)
C15 N3 C11 C12 2.5(16)
N4 C11 C12 C13 179.7(13)
N3 C11 C12 C13 -4(2)
C11 C12 C13 C14 4(2)
C12 C13 C14 C15 -3(2)
C13 C14 C15 N3 1(2)
C11 N3 C15 C14 -1.4(17)
C20 N5 C16 N6 179.5(10)
C20 N5 C16 C17 0.3(15)
N6 C16 C17 C18 -177.1(12)
N5 C16 C17 C18 2.0(18)
C16 C17 C18 C19 -3(2)
C17 C18 C19 C20 2(2)
C18 C19 C20 N5 0(2)
C16 N5 C20 C19 -1.3(16)
